data_4302751
loop_
_publ_author_name
'Elena Serrano'
'Rafael Navarro'
'Tatiana Soler'
'Jorge J. Carb\'o'
'Agust\'i Lled\'os'
'Esteban P. Urriolabeitia'

_publ_section_title
;
Experimental and Computational Study of the Bonding Properties of Mixed
Bis-Ylides of Phosphorus and Sulfur
;
_journal_name_full 'Inorganic Chemistry'
_journal_page_first 6823
_journal_page_last 6834
_journal_paper_doi 10.1021/ic900765x
_journal_volume 48
_journal_year 2009
_chemical_formula_moiety 'C40 H35 Cl O P2 Pd S'
_chemical_formula_sum 'C40 H35 Cl O P2 Pd S'
_chemical_formula_weight 767.53
_chemical_name_systematic
; 
 ? 
;
_space_group_IT_number 14
_symmetry_cell_setting monoclinic
_symmetry_space_group_name_Hall '-P 2yn'
_symmetry_space_group_name_H-M 'P 1 21/n 1'
_atom_sites_solution_hydrogens geom
_atom_sites_solution_primary direct
_atom_sites_solution_secondary difmap
_audit_creation_method SHELXL-97
_cell_angle_alpha 90.00
_cell_angle_beta 91.019(4)
_cell_angle_gamma 90.00
_cell_formula_units_Z 4
_cell_length_a 14.2912(6)
_cell_length_b 15.8476(7)
_cell_length_c 15.5631(7)
_cell_measurement_reflns_used 14287
_cell_measurement_temperature 100(1)
_cell_measurement_theta_max 33.0285
_cell_measurement_theta_min 2.8762
_cell_volume 3524.2(3)
_computing_cell_refinement
;
CrysAlis RED, Oxford Diffraction Ltd.,
Version 1.171.pre23_9 beta (release 18.06.2004 CrysAlis171 .NET)
(compiled Jun 18 2004,12:34:04)
;
_computing_data_collection
;
CrysAlis CCD, Oxford Diffraction Ltd.,
Version 1.171.pre23_9 beta (release 18.06.2004 CrysAlis171 .NET)
(compiled Jun 18 2004,12:34:04)
;
_computing_data_reduction
;
CrysAlis RED, Oxford Diffraction Ltd.,
Version 1.171.pre23_9 beta (release 18.06.2004 CrysAlis171 .NET)
(compiled Jun 18 2004,12:34:04)
;
_computing_molecular_graphics 'SHELXTL Rel. 5.05/V (Siemens, 1996)'
_computing_publication_material 'SHELX-97 (Sheldrick, 1997)'
_computing_structure_refinement 'SHELXL-97 (Sheldrick, 1997)'
_computing_structure_solution 'SHELXS-97 (Sheldrick, 1990)'
_diffrn_ambient_temperature 100(1)
_diffrn_detector_area_resol_mean 8.3370
_diffrn_measured_fraction_theta_full 0.998
_diffrn_measured_fraction_theta_max 0.998
_diffrn_measurement_device_type 'CCD area detector'
_diffrn_measurement_method 'omega scan'
_diffrn_radiation_monochromator graphite
_diffrn_radiation_source 'Enhance (Mo) X-ray Source'
_diffrn_radiation_type MoK\a
_diffrn_radiation_wavelength 0.71073
_diffrn_reflns_av_R_equivalents 0.0705
_diffrn_reflns_av_sigmaI/netI 0.0696
_diffrn_reflns_limit_h_max 20
_diffrn_reflns_limit_h_min -19
_diffrn_reflns_limit_k_max 22
_diffrn_reflns_limit_k_min -22
_diffrn_reflns_limit_l_max 21
_diffrn_reflns_limit_l_min -18
_diffrn_reflns_number 35888
_diffrn_reflns_theta_full 30.03
_diffrn_reflns_theta_max 30.03
_diffrn_reflns_theta_min 3.41
_exptl_absorpt_coefficient_mu 0.784
_exptl_absorpt_correction_T_max 1.0000
_exptl_absorpt_correction_T_min 0.8783
_exptl_absorpt_correction_type multi-scan
_exptl_absorpt_process_details 'Bruker/Siemens SADABS V2.03'
_exptl_crystal_colour yellow
_exptl_crystal_density_diffrn 1.447
_exptl_crystal_density_method 'not measured'
_exptl_crystal_description block
_exptl_crystal_F_000 1568
_exptl_crystal_size_max 0.35
_exptl_crystal_size_mid 0.14
_exptl_crystal_size_min 0.13
_refine_diff_density_max 0.878
_refine_diff_density_min -0.706
_refine_diff_density_rms 0.121
_refine_ls_extinction_method none
_refine_ls_goodness_of_fit_ref 1.074
_refine_ls_hydrogen_treatment mixed
_refine_ls_matrix_type full
_refine_ls_number_parameters 416
_refine_ls_number_reflns 10281
_refine_ls_number_restraints 0
_refine_ls_restrained_S_all 1.074
_refine_ls_R_factor_all 0.0825
_refine_ls_R_factor_gt 0.0583
_refine_ls_shift/su_max 0.001
_refine_ls_shift/su_mean 0.000
_refine_ls_structure_factor_coef Fsqd
_refine_ls_weighting_details 'calc w=1/[\s^2^(Fo^2^)+(0.0378P)^2^+7.4498P] where P=(Fo^2^+2Fc^2^)/3'
_refine_ls_weighting_scheme calc
_refine_ls_wR_factor_gt 0.1152
_refine_ls_wR_factor_ref 0.1262
_reflns_number_gt 7934
_reflns_number_total 10281
_reflns_threshold_expression I>2\s(I)
_cod_data_source_file ic900765x_si_001.cif
_cod_data_source_block
;
;
_cod_original_sg_symbol_H-M 'P 21/n'
_cod_database_code 4302751

loop_
_symmetry_equiv_pos_as_xyz
'x, y, z'
'-x+1/2, y+1/2, -z+1/2'
'-x, -y, -z'
'x-1/2, -y-1/2, z-1/2'

loop_
_atom_site_label
_atom_site_type_symbol
_atom_site_fract_x
_atom_site_fract_y
_atom_site_fract_z
_atom_site_U_iso_or_equiv
_atom_site_adp_type
_atom_site_occupancy
_atom_site_symmetry_multiplicity
_atom_site_calc_flag
_atom_site_refinement_flags
_atom_site_disorder_assembly
_atom_site_disorder_group
Pd1 Pd 0.903793(17) 0.215508(16) 0.370297(17) 0.01648(7) Uani 1 1 d . . .
Cl1 Cl 0.91441(6) 0.30549(5) 0.49410(6) 0.02220(17) Uani 1 1 d . . .
P2 P 1.14656(6) 0.22672(5) 0.39074(5) 0.01437(16) Uani 1 1 d . . .
P1 P 0.75115(6) 0.18355(6) 0.40067(6) 0.01970(18) Uani 1 1 d . . .
S1 S 0.89528(7) 0.21863(6) 0.16928(6) 0.0267(2) Uani 1 1 d . . .
O1 O 1.06004(18) 0.07207(15) 0.29536(17) 0.0233(5) Uani 1 1 d . . .
C25 C 1.1746(2) 0.3370(2) 0.4087(2) 0.0163(6) Uani 1 1 d . . .
C37 C 1.0461(2) 0.2229(2) 0.3224(2) 0.0159(6) Uani 1 1 d . . .
H37 H 1.0502 0.2654 0.2769 0.019 Uiso 1 1 calc R . .
C39 C 0.9183(2) 0.1473(2) 0.2567(2) 0.0169(6) Uani 1 1 d . . .
H39 H 0.8835 0.0940 0.2541 0.020 Uiso 1 1 calc R . .
C31 C 1.2489(2) 0.1798(2) 0.3435(2) 0.0177(6) Uani 1 1 d . . .
C7 C 0.6671(2) 0.2703(2) 0.3833(2) 0.0190(6) Uani 1 1 d . . .
C19 C 1.1282(2) 0.1743(2) 0.4917(2) 0.0187(6) Uani 1 1 d . . .
C1 C 0.6983(2) 0.0958(2) 0.3399(3) 0.0264(8) Uani 1 1 d . . .
C27 C 1.1279(3) 0.4830(2) 0.4230(2) 0.0239(7) Uani 1 1 d . . .
H27 H 1.0810 0.5236 0.4243 0.029 Uiso 1 1 calc R . .
C11 C 0.6335(3) 0.4205(2) 0.3799(2) 0.0262(8) Uani 1 1 d . . .
H11 H 0.6536 0.4759 0.3872 0.031 Uiso 1 1 calc R . .
C32 C 1.3119(3) 0.1318(2) 0.3927(3) 0.0241(7) Uani 1 1 d . . .
H32 H 1.3003 0.1215 0.4504 0.029 Uiso 1 1 calc R . .
C8 C 0.5733(3) 0.2545(3) 0.3612(3) 0.0283(8) Uani 1 1 d . . .
H8 H 0.5524 0.1992 0.3556 0.034 Uiso 1 1 calc R . .
C30 C 1.2678(3) 0.3608(2) 0.4235(2) 0.0240(7) Uani 1 1 d . . .
H30 H 1.3146 0.3201 0.4251 0.029 Uiso 1 1 calc R . .
C12 C 0.6962(3) 0.3537(2) 0.3923(2) 0.0227(7) Uani 1 1 d . . .
H12 H 0.7584 0.3651 0.4068 0.027 Uiso 1 1 calc R . .
C28 C 1.2209(3) 0.5065(2) 0.4350(2) 0.0260(8) Uani 1 1 d . . .
H28 H 1.2364 0.5630 0.4424 0.031 Uiso 1 1 calc R . .
C26 C 1.1050(2) 0.3983(2) 0.4091(2) 0.0212(7) Uani 1 1 d . . .
H26 H 1.0428 0.3828 0.4001 0.025 Uiso 1 1 calc R . .
C36 C 1.2671(3) 0.1954(2) 0.2569(2) 0.0241(7) Uani 1 1 d . . .
H36 H 1.2252 0.2271 0.2239 0.029 Uiso 1 1 calc R . .
C10 C 0.5406(3) 0.4038(3) 0.3567(3) 0.0307(9) Uani 1 1 d . . .
H10 H 0.4989 0.4480 0.3474 0.037 Uiso 1 1 calc R . .
C13 C 0.7353(3) 0.1520(2) 0.5131(2) 0.0227(7) Uani 1 1 d . . .
C29 C 1.2908(3) 0.4455(2) 0.4358(3) 0.0280(8) Uani 1 1 d . . .
H29 H 1.3529 0.4612 0.4446 0.034 Uiso 1 1 calc R . .
C35 C 1.3482(3) 0.1635(3) 0.2202(3) 0.0319(9) Uani 1 1 d . . .
H35 H 1.3611 0.1747 0.1630 0.038 Uiso 1 1 calc R . .
C33 C 1.3921(3) 0.0992(2) 0.3553(3) 0.0316(9) Uani 1 1 d . . .
H33 H 1.4339 0.0671 0.3881 0.038 Uiso 1 1 calc R . .
C16 C 0.7134(3) 0.0905(2) 0.6812(3) 0.0317(9) Uani 1 1 d . . .
H16 H 0.7057 0.0694 0.7364 0.038 Uiso 1 1 calc R . .
C18 C 0.8124(3) 0.1216(2) 0.5613(3) 0.0275(8) Uani 1 1 d . . .
H18 H 0.8715 0.1222 0.5374 0.033 Uiso 1 1 calc R . .
C17 C 0.8016(3) 0.0904(2) 0.6444(3) 0.0314(9) Uani 1 1 d . . .
H17 H 0.8530 0.0696 0.6751 0.038 Uiso 1 1 calc R . .
C15 C 0.6364(3) 0.1225(3) 0.6348(3) 0.0326(9) Uani 1 1 d . . .
H15 H 0.5777 0.1233 0.6597 0.039 Uiso 1 1 calc R . .
C34 C 1.4097(3) 0.1147(3) 0.2698(3) 0.0343(10) Uani 1 1 d . . .
H34 H 1.4630 0.0924 0.2450 0.041 Uiso 1 1 calc R . .
C6 C 0.6707(3) 0.0203(2) 0.3797(3) 0.0362(10) Uani 1 1 d . . .
H6 H 0.6757 0.0146 0.4390 0.043 Uiso 1 1 calc R . .
C3 C 0.6539(3) 0.0353(3) 0.2010(4) 0.0483(14) Uani 1 1 d . . .
H3 H 0.6478 0.0404 0.1416 0.058 Uiso 1 1 calc R . .
C14 C 0.6472(3) 0.1533(2) 0.5516(3) 0.0258(8) Uani 1 1 d . . .
H14 H 0.5957 0.1748 0.5214 0.031 Uiso 1 1 calc R . .
C9 C 0.5109(3) 0.3211(3) 0.3475(3) 0.0343(9) Uani 1 1 d . . .
H9 H 0.4490 0.3098 0.3321 0.041 Uiso 1 1 calc R . .
C20 C 1.1050(3) 0.0891(2) 0.4931(2) 0.0314(9) Uani 1 1 d . . .
H20 H 1.0998 0.0593 0.4417 0.038 Uiso 1 1 calc R . .
C2 C 0.6902(3) 0.1027(3) 0.2506(3) 0.0338(10) Uani 1 1 d . . .
H2 H 0.7090 0.1521 0.2236 0.041 Uiso 1 1 calc R . .
C24 C 1.1373(6) 0.2165(3) 0.5687(3) 0.074(2) Uani 1 1 d . . .
H24 H 1.1531 0.2735 0.5697 0.088 Uiso 1 1 calc R . .
C5 C 0.6357(4) -0.0461(3) 0.3293(4) 0.0533(15) Uani 1 1 d . . .
H5 H 0.6179 -0.0961 0.3556 0.064 Uiso 1 1 calc R . .
C4 C 0.6273(3) -0.0386(3) 0.2415(4) 0.0540(16) Uani 1 1 d . . .
H4 H 0.6036 -0.0833 0.2092 0.065 Uiso 1 1 calc R . .
C38 C 1.0179(2) 0.1397(2) 0.2858(2) 0.0165(6) Uani 1 1 d . . .
C21 C 1.0894(3) 0.0482(2) 0.5699(2) 0.0287(8) Uani 1 1 d . . .
H21 H 1.0730 -0.0086 0.5695 0.034 Uiso 1 1 calc R . .
C40 C 0.9654(4) 0.1704(3) 0.0860(3) 0.0423(11) Uani 1 1 d . . .
H40A H 1.0300 0.1703 0.1039 0.064 Uiso 1 1 calc R . .
H40B H 0.9583 0.2021 0.0337 0.064 Uiso 1 1 calc R . .
H40C H 0.9448 0.1135 0.0765 0.064 Uiso 1 1 calc R . .
C22 C 1.0978(5) 0.0891(3) 0.6450(3) 0.0542(16) Uani 1 1 d . . .
H22 H 1.0869 0.0612 0.6965 0.065 Uiso 1 1 calc R . .
C23 C 1.1227(8) 0.1730(4) 0.6448(3) 0.121(4) Uani 1 1 d . . .
H23 H 1.1300 0.2012 0.6969 0.145 Uiso 1 1 calc R . .

loop_
_atom_site_aniso_label
_atom_site_aniso_U_11
_atom_site_aniso_U_22
_atom_site_aniso_U_33
_atom_site_aniso_U_23
_atom_site_aniso_U_13
_atom_site_aniso_U_12
Pd1 0.01257(11) 0.01754(12) 0.01938(13) -0.00490(10) 0.00159(8) -0.00074(9)
Cl1 0.0202(4) 0.0230(4) 0.0237(4) -0.0117(3) 0.0070(3) -0.0053(3)
P2 0.0122(4) 0.0161(4) 0.0148(4) -0.0004(3) -0.0001(3) 0.0002(3)
P1 0.0148(4) 0.0173(4) 0.0271(5) -0.0059(3) 0.0034(3) -0.0013(3)
S1 0.0295(5) 0.0235(4) 0.0268(5) 0.0058(4) -0.0119(4) -0.0025(4)
O1 0.0219(13) 0.0185(12) 0.0293(14) 0.0006(10) -0.0041(11) 0.0045(9)
C25 0.0196(16) 0.0139(14) 0.0156(15) -0.0004(11) 0.0012(12) -0.0011(11)
C37 0.0101(13) 0.0239(16) 0.0137(14) 0.0019(12) 0.0021(11) 0.0004(12)
C39 0.0200(16) 0.0174(15) 0.0130(14) 0.0006(11) -0.0049(12) 0.0019(12)
C31 0.0127(14) 0.0181(15) 0.0224(16) -0.0054(12) 0.0031(12) 0.0005(11)
C7 0.0144(15) 0.0199(16) 0.0230(17) -0.0036(13) 0.0047(12) 0.0018(12)
C19 0.0203(16) 0.0198(16) 0.0160(15) 0.0013(12) -0.0020(13) -0.0012(12)
C1 0.0148(16) 0.0234(17) 0.041(2) -0.0131(16) 0.0048(15) -0.0015(13)
C27 0.0274(19) 0.0171(16) 0.0273(19) 0.0008(13) 0.0013(15) 0.0022(13)
C11 0.032(2) 0.0218(17) 0.0250(19) -0.0029(14) 0.0010(15) 0.0026(14)
C32 0.0195(17) 0.0231(17) 0.0296(19) 0.0019(14) -0.0003(14) 0.0002(13)
C8 0.0183(17) 0.0292(19) 0.037(2) 0.0010(16) 0.0004(15) -0.0026(14)
C30 0.0199(17) 0.0211(17) 0.031(2) -0.0048(14) -0.0039(14) -0.0004(13)
C12 0.0225(17) 0.0226(17) 0.0229(17) -0.0030(13) 0.0022(14) 0.0005(13)
C28 0.030(2) 0.0192(16) 0.028(2) -0.0071(14) -0.0027(16) -0.0025(14)
C26 0.0182(16) 0.0194(16) 0.0262(18) -0.0018(13) 0.0018(13) -0.0014(12)
C36 0.0185(17) 0.0292(19) 0.0245(18) -0.0071(14) 0.0009(14) 0.0001(13)
C10 0.026(2) 0.035(2) 0.030(2) 0.0035(17) 0.0045(16) 0.0146(16)
C13 0.0202(17) 0.0169(15) 0.0312(19) -0.0010(14) 0.0049(14) -0.0012(12)
C29 0.0209(18) 0.0251(18) 0.038(2) -0.0074(16) -0.0035(16) -0.0062(14)
C35 0.028(2) 0.041(2) 0.027(2) -0.0133(17) 0.0081(16) -0.0056(17)
C33 0.0162(17) 0.0221(18) 0.056(3) -0.0029(17) -0.0022(17) 0.0030(13)
C16 0.047(3) 0.0201(17) 0.028(2) 0.0017(15) 0.0072(18) -0.0050(16)
C18 0.0215(18) 0.0236(18) 0.037(2) 0.0017(15) 0.0037(16) 0.0029(14)
C17 0.036(2) 0.0199(17) 0.038(2) 0.0031(16) -0.0012(18) 0.0018(15)
C15 0.032(2) 0.027(2) 0.038(2) -0.0078(17) 0.0131(18) -0.0065(16)
C34 0.0195(18) 0.031(2) 0.053(3) -0.0196(19) 0.0059(18) 0.0010(15)
C6 0.028(2) 0.0221(19) 0.058(3) -0.0108(18) 0.004(2) -0.0029(15)
C3 0.021(2) 0.063(3) 0.060(3) -0.044(3) -0.002(2) 0.000(2)
C14 0.0200(17) 0.0238(18) 0.034(2) -0.0007(15) 0.0059(15) -0.0014(13)
C9 0.0192(19) 0.040(2) 0.044(2) 0.0006(19) 0.0029(17) 0.0031(16)
C20 0.050(3) 0.0264(19) 0.0176(18) 0.0002(14) 0.0005(17) -0.0097(17)
C2 0.0142(17) 0.045(2) 0.042(2) -0.0198(19) 0.0022(16) -0.0012(15)
C24 0.172(7) 0.030(2) 0.019(2) -0.0024(18) 0.005(3) -0.038(3)
C5 0.036(3) 0.027(2) 0.097(5) -0.026(3) 0.007(3) -0.0099(18)
C4 0.021(2) 0.046(3) 0.095(5) -0.046(3) 0.001(2) -0.0060(19)
C38 0.0180(15) 0.0184(15) 0.0131(14) -0.0016(11) 0.0025(12) 0.0012(12)
C21 0.039(2) 0.0238(18) 0.0228(19) 0.0039(14) -0.0006(16) -0.0058(15)
C40 0.060(3) 0.047(3) 0.021(2) -0.0009(18) 0.003(2) -0.021(2)
C22 0.114(5) 0.030(2) 0.019(2) 0.0028(17) 0.008(3) -0.019(3)
C23 0.299(13) 0.046(3) 0.018(3) -0.008(2) 0.009(5) -0.072(5)

loop_
_atom_type_symbol
_atom_type_description
_atom_type_scat_dispersion_real
_atom_type_scat_dispersion_imag
_atom_type_scat_source
C C 0.0033 0.0016 'International Tables Vol C Tables 4.2.6.8 and 6.1.1.4'
H H 0.0000 0.0000 'International Tables Vol C Tables 4.2.6.8 and 6.1.1.4'
O O 0.0106 0.0060 'International Tables Vol C Tables 4.2.6.8 and 6.1.1.4'
P P 0.1023 0.0942 'International Tables Vol C Tables 4.2.6.8 and 6.1.1.4'
S S 0.1246 0.1234 'International Tables Vol C Tables 4.2.6.8 and 6.1.1.4'
Cl Cl 0.1484 0.1585 'International Tables Vol C Tables 4.2.6.8 and 6.1.1.4'
Pd Pd -0.9988 1.0072 'International Tables Vol C Tables 4.2.6.8 and 6.1.1.4'

loop_
_geom_angle_atom_site_label_1
_geom_angle_atom_site_label_2
_geom_angle_atom_site_label_3
_geom_angle
_geom_angle_site_symmetry_1
_geom_angle_site_symmetry_3
_geom_angle_publ_flag
C39 Pd1 C37 68.33(13) . . ?
C39 Pd1 P1 99.73(10) . . ?
C37 Pd1 P1 167.60(9) . . ?
C39 Pd1 Cl1 169.36(10) . . ?
C37 Pd1 Cl1 101.35(9) . . ?
P1 Pd1 Cl1 90.72(3) . . ?
C39 Pd1 C38 37.57(11) . . ?
C37 Pd1 C38 37.16(11) . . ?
P1 Pd1 C38 130.62(8) . . ?
Cl1 Pd1 C38 134.01(8) . . ?
C37 P2 C19 112.25(15) . . ?
C37 P2 C31 113.20(15) . . ?
C19 P2 C31 107.25(16) . . ?
C37 P2 C25 107.46(15) . . ?
C19 P2 C25 110.21(15) . . ?
C31 P2 C25 106.31(15) . . ?
C1 P1 C13 103.16(18) . . ?
C1 P1 C7 103.17(17) . . ?
C13 P1 C7 104.60(16) . . ?
C1 P1 Pd1 116.40(12) . . ?
C13 P1 Pd1 112.91(12) . . ?
C7 P1 Pd1 115.12(11) . . ?
C39 S1 C40 100.3(2) . . ?
C26 C25 C30 119.3(3) . . ?
C26 C25 P2 121.2(3) . . ?
C30 C25 P2 119.5(3) . . ?
C38 C37 P2 118.1(2) . . ?
C38 C37 Pd1 80.56(18) . . ?
P2 C37 Pd1 123.13(17) . . ?
C38 C37 H37 110.6 . . ?
P2 C37 H37 110.6 . . ?
Pd1 C37 H37 110.6 . . ?
C38 C39 S1 116.2(2) . . ?
C38 C39 Pd1 83.88(18) . . ?
S1 C39 Pd1 107.22(16) . . ?
C38 C39 H39 115.1 . . ?
S1 C39 H39 115.1 . . ?
Pd1 C39 H39 115.1 . . ?
C32 C31 C36 119.7(3) . . ?
C32 C31 P2 121.3(3) . . ?
C36 C31 P2 119.0(3) . . ?
C12 C7 C8 118.5(3) . . ?
C12 C7 P1 120.0(3) . . ?
C8 C7 P1 121.4(3) . . ?
C24 C19 C20 118.6(4) . . ?
C24 C19 P2 121.5(3) . . ?
C20 C19 P2 119.9(3) . . ?
C2 C1 C6 119.0(4) . . ?
C2 C1 P1 118.6(3) . . ?
C6 C1 P1 122.2(3) . . ?
C28 C27 C26 119.9(3) . . ?
C28 C27 H27 120.1 . . ?
C26 C27 H27 120.1 . . ?
C10 C11 C12 119.7(4) . . ?
C10 C11 H11 120.1 . . ?
C12 C11 H11 120.1 . . ?
C33 C32 C31 120.0(4) . . ?
C33 C32 H32 120.0 . . ?
C31 C32 H32 120.0 . . ?
C9 C8 C7 120.6(4) . . ?
C9 C8 H8 119.7 . . ?
C7 C8 H8 119.7 . . ?
C29 C30 C25 120.3(3) . . ?
C29 C30 H30 119.9 . . ?
C25 C30 H30 119.9 . . ?
C7 C12 C11 121.0(3) . . ?
C7 C12 H12 119.5 . . ?
C11 C12 H12 119.5 . . ?
C27 C28 C29 120.0(3) . . ?
C27 C28 H28 120.0 . . ?
C29 C28 H28 120.0 . . ?
C25 C26 C27 120.4(3) . . ?
C25 C26 H26 119.8 . . ?
C27 C26 H26 119.8 . . ?
C35 C36 C31 120.0(4) . . ?
C35 C36 H36 120.0 . . ?
C31 C36 H36 120.0 . . ?
C9 C10 C11 119.7(4) . . ?
C9 C10 H10 120.1 . . ?
C11 C10 H10 120.1 . . ?
C14 C13 C18 118.5(4) . . ?
C14 C13 P1 121.9(3) . . ?
C18 C13 P1 119.6(3) . . ?
C28 C29 C30 120.1(3) . . ?
C28 C29 H29 120.0 . . ?
C30 C29 H29 120.0 . . ?
C34 C35 C36 119.6(4) . . ?
C34 C35 H35 120.2 . . ?
C36 C35 H35 120.2 . . ?
C34 C33 C32 120.1(4) . . ?
C34 C33 H33 119.9 . . ?
C32 C33 H33 119.9 . . ?
C17 C16 C15 119.7(4) . . ?
C17 C16 H16 120.1 . . ?
C15 C16 H16 120.1 . . ?
C17 C18 C13 121.2(4) . . ?
C17 C18 H18 119.4 . . ?
C13 C18 H18 119.4 . . ?
C16 C17 C18 119.7(4) . . ?
C16 C17 H17 120.1 . . ?
C18 C17 H17 120.1 . . ?
C14 C15 C16 120.5(4) . . ?
C14 C15 H15 119.8 . . ?
C16 C15 H15 119.8 . . ?
C33 C34 C35 120.6(4) . . ?
C33 C34 H34 119.7 . . ?
C35 C34 H34 119.7 . . ?
C5 C6 C1 119.6(5) . . ?
C5 C6 H6 120.2 . . ?
C1 C6 H6 120.2 . . ?
C4 C3 C2 119.4(5) . . ?
C4 C3 H3 120.3 . . ?
C2 C3 H3 120.3 . . ?
C15 C14 C13 120.3(4) . . ?
C15 C14 H14 119.8 . . ?
C13 C14 H14 119.8 . . ?
C10 C9 C8 120.4(4) . . ?
C10 C9 H9 119.8 . . ?
C8 C9 H9 119.8 . . ?
C21 C20 C19 120.7(4) . . ?
C21 C20 H20 119.7 . . ?
C19 C20 H20 119.7 . . ?
C1 C2 C3 120.6(5) . . ?
C1 C2 H2 119.7 . . ?
C3 C2 H2 119.7 . . ?
C19 C24 C23 119.1(4) . . ?
C19 C24 H24 120.4 . . ?
C23 C24 H24 120.4 . . ?
C4 C5 C6 121.0(5) . . ?
C4 C5 H5 119.5 . . ?
C6 C5 H5 119.5 . . ?
C5 C4 C3 120.4(4) . . ?
C5 C4 H4 119.8 . . ?
C3 C4 H4 119.8 . . ?
O1 C38 C37 126.4(3) . . ?
O1 C38 C39 124.5(3) . . ?
C37 C38 C39 107.2(3) . . ?
O1 C38 Pd1 133.9(2) . . ?
C37 C38 Pd1 62.28(16) . . ?
C39 C38 Pd1 58.55(16) . . ?
C22 C21 C20 121.0(4) . . ?
C22 C21 H21 119.5 . . ?
C20 C21 H21 119.5 . . ?
S1 C40 H40A 109.5 . . ?
S1 C40 H40B 109.5 . . ?
H40A C40 H40B 109.5 . . ?
S1 C40 H40C 109.5 . . ?
H40A C40 H40C 109.5 . . ?
H40B C40 H40C 109.5 . . ?
C21 C22 C23 118.9(4) . . ?
C21 C22 H22 120.5 . . ?
C23 C22 H22 120.5 . . ?
C22 C23 C24 121.6(5) . . ?
C22 C23 H23 119.2 . . ?
C24 C23 H23 119.2 . . ?

loop_
_geom_bond_atom_site_label_1
_geom_bond_atom_site_label_2
_geom_bond_distance
_geom_bond_site_symmetry_2
_geom_bond_publ_flag
Pd1 C39 2.086(3) . ?
Pd1 C37 2.181(3) . ?
Pd1 P1 2.2969(9) . ?
Pd1 Cl1 2.3998(8) . ?
Pd1 C38 2.431(3) . ?
P2 C37 1.773(3) . ?
P2 C19 1.801(3) . ?
P2 C31 1.809(3) . ?
P2 C25 1.813(3) . ?
P1 C1 1.837(4) . ?
P1 C13 1.838(4) . ?
P1 C7 1.842(3) . ?
S1 C39 1.795(3) . ?
S1 C40 1.820(5) . ?
O1 C38 1.237(4) . ?
C25 C26 1.391(5) . ?
C25 C30 1.400(5) . ?
C37 C38 1.489(5) . ?
C37 H37 0.9800 . ?
C39 C38 1.491(4) . ?
C39 H39 0.9800 . ?
C31 C32 1.397(5) . ?
C31 C36 1.399(5) . ?
C7 C12 1.393(5) . ?
C7 C8 1.401(5) . ?
C19 C24 1.375(6) . ?
C19 C20 1.391(5) . ?
C1 C2 1.397(6) . ?
C1 C6 1.406(6) . ?
C27 C28 1.389(5) . ?
C27 C26 1.398(5) . ?
C27 H27 0.9300 . ?
C11 C10 1.395(6) . ?
C11 C12 1.399(5) . ?
C11 H11 0.9300 . ?
C32 C33 1.394(5) . ?
C32 H32 0.9300 . ?
C8 C9 1.395(6) . ?
C8 H8 0.9300 . ?
C30 C29 1.393(5) . ?
C30 H30 0.9300 . ?
C12 H12 0.9300 . ?
C28 C29 1.390(5) . ?
C28 H28 0.9300 . ?
C26 H26 0.9300 . ?
C36 C35 1.396(5) . ?
C36 H36 0.9300 . ?
C10 C9 1.384(6) . ?
C10 H10 0.9300 . ?
C13 C14 1.405(5) . ?
C13 C18 1.406(5) . ?
C29 H29 0.9300 . ?
C35 C34 1.393(6) . ?
C35 H35 0.9300 . ?
C33 C34 1.381(6) . ?
C33 H33 0.9300 . ?
C16 C17 1.394(6) . ?
C16 C15 1.400(6) . ?
C16 H16 0.9300 . ?
C18 C17 1.395(6) . ?
C18 H18 0.9300 . ?
C17 H17 0.9300 . ?
C15 C14 1.396(6) . ?
C15 H15 0.9300 . ?
C34 H34 0.9300 . ?
C6 C5 1.400(6) . ?
C6 H6 0.9300 . ?
C3 C4 1.386(8) . ?
C3 C2 1.412(6) . ?
C3 H3 0.9300 . ?
C14 H14 0.9300 . ?
C9 H9 0.9300 . ?
C20 C21 1.381(5) . ?
C20 H20 0.9300 . ?
C2 H2 0.9300 . ?
C24 C23 1.390(7) . ?
C24 H24 0.9300 . ?
C5 C4 1.374(9) . ?
C5 H5 0.9300 . ?
C4 H4 0.9300 . ?
C21 C22 1.340(6) . ?
C21 H21 0.9300 . ?
C40 H40A 0.9600 . ?
C40 H40B 0.9600 . ?
C40 H40C 0.9600 . ?
C22 C23 1.377(7) . ?
C22 H22 0.9300 . ?
C23 H23 0.9300 . ?
